data_4020913
loop_
_publ_author_name
'Md. Akhtaruzzaman'
'Masaaki Tomura'
'Jun-ichi Nishida'
'Yoshiro Yamashita'

_publ_section_title
;
 Synthesis and Characterization of Novel Dipyridylbenzothiadiazole
 and Bisbenzothiadiazole Derivatives
;
_journal_name_full 'Journal of Organic Chemistry'
_journal_page_first 2953
_journal_page_last 2958
_journal_paper_doi 10.1021/jo035800h
_journal_volume 69
_journal_year 2004
_chemical_formula_moiety 'C18 H16 N4 S, 2(C F3 O3 S), O'
_chemical_formula_sum 'C20 H16 F6 N4 O7 S3'
_chemical_formula_weight 634.55
_chemical_melting_point 419.0(10)
_space_group_IT_number 2
_space_group_name_Hall '-P 1'
_space_group_name_H-M_alt 'P -1'
_symmetry_cell_setting triclinic
_symmetry_Int_Tables_number 2
_symmetry_space_group_name_Hall '-P 1'
_symmetry_space_group_name_H-M 'P -1'
_cell_angle_alpha 67.544(17)
_cell_angle_beta 77.59(2)
_cell_angle_gamma 67.938(18)
_cell_formula_units_Z 2
_cell_length_a 8.7475(13)
_cell_length_b 11.3927(15)
_cell_length_c 14.991(2)
_cell_measurement_temperature 296(2)
_cell_volume 1275.2(3)
_diffrn_ambient_temperature 296(2)
_exptl_crystal_density_diffrn 1.653
_cod_depositor_comments
;
The following automatic conversions were performed:

'_chemical_melting_point' value '418-420' was changed to '419.0(10)'
- the average value was taken and precision was estimated.

Automatic conversion script
Id: cif_fix_values 1646 2011-03-28 12:23:43Z adriana 
;
_cod_database_code 4020913

loop_
_symmetry_equiv_pos_as_xyz
'x, y, z'
'-x, -y, -z'

loop_
_atom_site_label
_atom_site_type_symbol
_atom_site_fract_x
_atom_site_fract_y
_atom_site_fract_z
_atom_site_U_iso_or_equiv
_atom_site_adp_type
_atom_site_occupancy
_atom_site_symmetry_multiplicity
_atom_site_calc_flag
_atom_site_refinement_flags
_atom_site_disorder_assembly
_atom_site_disorder_group
S1 S 0.67318(16) -0.22442(13) 0.88076(12) 0.0716(8) Uani 1 1 d . . .
S2 S 0.19222(18) -0.36355(16) 0.86764(11) 0.0763(8) Uani 1 1 d . . .
S3 S -0.1834(2) -0.29195(18) 0.50949(12) 0.0810(8) Uani 1 1 d D . .
F1 F 0.3540(8) -0.2704(6) 0.7046(4) 0.161(2) Uani 1 1 d . . .
F2 F 0.1063(9) -0.1511(7) 0.7155(4) 0.167(3) Uani 1 1 d . . .
F3 F 0.2772(6) -0.1471(5) 0.7927(4) 0.1239(17) Uani 1 1 d . . .
F4 F -0.302(3) -0.052(2) 0.478(2) 0.27(2) Uani 0.451(17) 1 d PD A 1
F5 F -0.357(3) -0.151(4) 0.618(2) 0.31(3) Uani 0.451(17) 1 d PD A 1
F6 F -0.134(3) -0.125(3) 0.575(2) 0.219(17) Uani 0.451(17) 1 d PD A 1
F7 F -0.148(2) -0.188(3) 0.6186(19) 0.234(13) Uani 0.549(17) 1 d PD A 2
F8 F -0.213(4) -0.0520(19) 0.4815(18) 0.36(3) Uani 0.549(17) 1 d PD A 2
F9 F -0.3903(15) -0.116(2) 0.5853(16) 0.173(8) Uani 0.549(17) 1 d PD A 2
O1 O 0.1464(7) -0.4364(6) 0.8279(5) 0.126(2) Uani 1 1 d . . .
O2 O 0.3505(7) -0.4336(6) 0.9044(5) 0.139(2) Uani 1 1 d . . .
O3 O 0.0725(7) -0.2948(5) 0.9267(4) 0.1113(18) Uani 1 1 d . . .
O4 O -0.0468(17) -0.286(3) 0.4451(10) 0.093(6) Uani 0.451(17) 1 d PD A 1
O5 O -0.314(2) -0.2997(17) 0.4760(13) 0.129(7) Uani 0.451(17) 1 d PD A 1
O6 O -0.1399(19) -0.4002(12) 0.5994(8) 0.112(6) Uani 0.451(17) 1 d PD A 1
O7 O -0.292(2) -0.217(3) 0.4355(15) 0.34(2) Uani 0.549(17) 1 d PD A 2
O8 O -0.226(3) -0.3899(17) 0.5831(15) 0.30(2) Uani 0.549(17) 1 d PD A 2
O9 O -0.0184(15) -0.313(2) 0.4761(13) 0.102(5) Uani 0.549(17) 1 d PD A 2
O10 O 0.1649(10) -0.5069(9) 0.6529(7) 0.172(3) Uani 1 1 d . . .
N1 N 0.6393(5) -0.0670(4) 0.8172(3) 0.0591(12) Uani 1 1 d . . .
N2 N 0.5173(5) -0.2161(4) 0.9594(3) 0.0567(11) Uani 1 1 d . . .
N3 N 0.6389(5) 0.2798(4) 0.5898(3) 0.0590(12) Uani 1 1 d . . .
N4 N 0.1549(5) -0.3268(4) 1.1582(3) 0.0603(12) Uani 1 1 d . . .
C1 C 0.4243(5) 0.1439(4) 0.8288(3) 0.0464(11) Uani 1 1 d . . .
C2 C 0.4978(5) -0.0005(4) 0.8584(3) 0.0468(11) Uani 1 1 d . . .
C3 C 0.4270(5) -0.0855(4) 0.9394(3) 0.0467(11) Uani 1 1 d . . .
C4 C 0.2799(5) -0.0312(4) 0.9929(3) 0.0447(11) Uani 1 1 d . . .
C5 C 0.2125(5) 0.1072(4) 0.9626(3) 0.0487(11) Uani 1 1 d . . .
H5 H 0.1151 0.1464 0.9952 0.058 Uiso 1 1 calc R . .
C6 C 0.2853(5) 0.1906(4) 0.8848(3) 0.0500(11) Uani 1 1 d . . .
H6 H 0.2365 0.2830 0.8701 0.060 Uiso 1 1 calc R . .
C7 C 0.4990(5) 0.2329(4) 0.7465(3) 0.0469(11) Uani 1 1 d . . .
C8 C 0.5699(6) 0.1990(5) 0.6649(3) 0.0563(13) Uani 1 1 d . . .
H8 H 0.5702 0.1191 0.6614 0.068 Uiso 1 1 calc R . .
C9 C 0.6432(6) 0.3957(5) 0.5917(4) 0.0612(13) Uani 1 1 d . . .
H9 H 0.6944 0.4486 0.5397 0.073 Uiso 1 1 calc R . .
C10 C 0.5720(6) 0.4348(5) 0.6703(4) 0.0634(14) Uani 1 1 d . . .
H10 H 0.5734 0.5153 0.6718 0.076 Uiso 1 1 calc R . .
C11 C 0.4981(5) 0.3559(5) 0.7476(4) 0.0554(12) Uani 1 1 d . . .
H11 H 0.4475 0.3839 0.8006 0.067 Uiso 1 1 calc R . .
C12 C 0.2005(5) -0.1175(4) 1.0760(3) 0.0477(11) Uani 1 1 d . . .
C13 C 0.2242(5) -0.2477(5) 1.0821(3) 0.0521(12) Uani 1 1 d . . .
H13 H 0.2883 -0.2805 1.0332 0.063 Uiso 1 1 calc R . .
C14 C 0.0615(6) -0.2841(5) 1.2297(4) 0.0634(14) Uani 1 1 d . . .
H14 H 0.0148 -0.3413 1.2811 0.076 Uiso 1 1 calc R . .
C15 C 0.0335(6) -0.1566(5) 1.2280(4) 0.0633(14) Uani 1 1 d . . .
H15 H -0.0313 -0.1270 1.2780 0.076 Uiso 1 1 calc R . .
C16 C 0.1034(6) -0.0723(5) 1.1505(4) 0.0583(13) Uani 1 1 d . . .
H16 H 0.0852 0.0145 1.1484 0.070 Uiso 1 1 calc R . .
C17 C 0.7132(9) 0.2362(8) 0.5042(4) 0.0880(19) Uani 1 1 d . . .
H17A H 0.7961 0.1494 0.5239 0.132 Uiso 1 1 calc R . .
H17B H 0.7631 0.2998 0.4576 0.132 Uiso 1 1 calc R . .
H17C H 0.6286 0.2314 0.4755 0.132 Uiso 1 1 calc R . .
C18 C 0.1889(9) -0.4676(6) 1.1604(5) 0.0827(18) Uani 1 1 d . . .
H18A H 0.2818 -0.5275 1.1974 0.124 Uiso 1 1 calc R . .
H18B H 0.2133 -0.4701 1.0954 0.124 Uiso 1 1 calc R . .
H18C H 0.0933 -0.4948 1.1897 0.124 Uiso 1 1 calc R . .
C19 C 0.2354(10) -0.2244(8) 0.7655(5) 0.096(2) Uani 1 1 d . . .
C20 C -0.2398(10) -0.1520(10) 0.5519(7) 0.121(3) Uani 1 1 d D A .

loop_
_atom_site_aniso_label
_atom_site_aniso_U_11
_atom_site_aniso_U_22
_atom_site_aniso_U_33
_atom_site_aniso_U_23
_atom_site_aniso_U_13
_atom_site_aniso_U_12
S1 0.0720(10) 0.0470(10) 0.0970(13) -0.0402(7) 0.0079(7) -0.0120(6)
S2 0.0844(12) 0.0742(12) 0.0777(12) -0.0459(8) 0.0015(7) -0.0172(8)
S3 0.0897(13) 0.0992(14) 0.0767(12) -0.0400(9) 0.0131(8) -0.0549(9)
F1 0.208(6) 0.150(5) 0.116(4) -0.072(4) 0.073(4) -0.068(4)
F2 0.201(6) 0.151(5) 0.137(5) -0.026(4) -0.090(4) -0.027(4)
F3 0.157(4) 0.110(3) 0.134(4) -0.054(3) -0.015(3) -0.060(3)
F4 0.180(19) 0.093(14) 0.47(6) -0.03(2) -0.13(3) 0.022(12)
F5 0.23(3) 0.54(7) 0.37(4) -0.41(5) 0.10(3) -0.16(3)
F6 0.149(16) 0.21(3) 0.42(5) -0.23(3) 0.03(2) -0.093(17)
F7 0.157(16) 0.36(3) 0.31(2) -0.29(3) -0.042(15) -0.028(15)
F8 0.59(7) 0.102(15) 0.32(4) -0.09(2) 0.19(4) -0.14(3)
F9 0.102(8) 0.166(13) 0.203(15) -0.094(12) 0.029(9) 0.019(8)
O1 0.136(4) 0.137(5) 0.156(5) -0.090(4) 0.017(4) -0.071(4)
O2 0.110(4) 0.113(4) 0.164(6) -0.042(4) -0.051(4) 0.012(3)
O3 0.122(4) 0.104(4) 0.092(3) -0.050(3) 0.027(3) -0.021(3)
O4 0.085(9) 0.138(14) 0.046(7) -0.025(7) 0.012(6) -0.042(9)
O5 0.137(12) 0.111(10) 0.167(14) -0.015(10) -0.063(10) -0.077(9)
O6 0.173(12) 0.072(7) 0.070(7) 0.050(6) -0.051(8) -0.070(7)
O7 0.135(14) 0.61(6) 0.36(4) -0.40(4) -0.092(19) 0.05(2)
O8 0.40(4) 0.24(2) 0.39(4) -0.24(3) 0.28(3) -0.27(3)
O9 0.086(7) 0.115(13) 0.112(13) -0.055(11) 0.001(7) -0.029(6)
O10 0.160(6) 0.171(7) 0.175(7) -0.020(6) -0.030(5) -0.072(5)
N1 0.065(2) 0.049(2) 0.065(3) -0.0284(19) 0.0057(18) -0.0177(18)
N2 0.063(2) 0.040(2) 0.068(3) -0.0231(18) -0.0080(18) -0.0117(16)
N3 0.070(2) 0.069(3) 0.041(2) -0.0113(18) -0.0019(17) -0.035(2)
N4 0.074(3) 0.057(2) 0.056(2) -0.0124(19) -0.0086(19) -0.0322(19)
C1 0.052(2) 0.045(2) 0.046(2) -0.0190(18) -0.0037(17) -0.0150(17)
C2 0.050(2) 0.049(2) 0.046(2) -0.0241(19) -0.0014(16) -0.0145(17)
C3 0.053(2) 0.040(2) 0.053(2) -0.0215(18) -0.0093(17) -0.0125(17)
C4 0.045(2) 0.044(2) 0.047(2) -0.0183(18) -0.0081(16) -0.0113(16)
C5 0.044(2) 0.048(2) 0.050(2) -0.0169(19) -0.0052(16) -0.0101(17)
C6 0.053(2) 0.035(2) 0.056(3) -0.0158(19) -0.0077(18) -0.0062(17)
C7 0.047(2) 0.043(2) 0.050(2) -0.0146(18) -0.0104(17) -0.0111(16)
C8 0.061(3) 0.055(3) 0.061(3) -0.022(2) -0.011(2) -0.022(2)
C9 0.057(3) 0.060(3) 0.065(3) -0.016(2) -0.005(2) -0.023(2)
C10 0.066(3) 0.047(3) 0.075(3) -0.015(2) -0.007(2) -0.021(2)
C11 0.054(2) 0.045(2) 0.063(3) -0.021(2) -0.002(2) -0.0105(19)
C12 0.049(2) 0.049(2) 0.044(2) -0.0108(18) -0.0099(16) -0.0172(18)
C13 0.056(2) 0.056(3) 0.052(3) -0.020(2) -0.0044(18) -0.024(2)
C14 0.065(3) 0.065(3) 0.052(3) -0.004(2) -0.003(2) -0.030(2)
C15 0.068(3) 0.067(3) 0.053(3) -0.020(2) 0.004(2) -0.024(2)
C16 0.059(3) 0.055(3) 0.060(3) -0.018(2) -0.004(2) -0.019(2)
C17 0.108(5) 0.113(5) 0.062(3) -0.045(3) 0.022(3) -0.056(4)
C18 0.120(5) 0.058(3) 0.073(4) -0.011(3) -0.004(3) -0.045(3)
C19 0.115(5) 0.112(6) 0.084(5) -0.060(4) 0.001(4) -0.037(4)
C20 0.109(6) 0.113(7) 0.140(8) -0.062(7) 0.000(6) -0.019(5)

loop_
_geom_bond_atom_site_label_1
_geom_bond_atom_site_label_2
_geom_bond_distance
_geom_bond_site_symmetry_2
_geom_bond_publ_flag
S1 N2 1.599(4) . ?
S1 N1 1.621(4) . ?
S2 O1 1.391(5) . ?
S2 O3 1.417(5) . ?
S2 O2 1.421(5) . ?
S2 C19 1.830(9) . ?
S3 O8 1.338(12) . ?
S3 O4 1.371(11) . ?
S3 O9 1.384(11) . ?
S3 O5 1.389(10) . ?
S3 O7 1.406(13) . ?
S3 O6 1.442(7) . ?
S3 C20 1.799(10) . ?
F1 C19 1.317(8) . ?
F2 C19 1.308(9) . ?
F3 C19 1.288(8) . ?
F4 C20 1.286(14) . ?
F5 C20 1.265(15) . ?
F6 C20 1.230(14) . ?
F7 C20 1.267(14) . ?
F8 C20 1.283(14) . ?
F9 C20 1.272(12) . ?
N1 C2 1.347(6) . ?
N2 C3 1.343(5) . ?
N3 C9 1.347(7) . ?
N3 C8 1.347(6) . ?
N3 C17 1.484(7) . ?
N4 C14 1.332(7) . ?
N4 C13 1.345(6) . ?
N4 C18 1.506(7) . ?
C1 C6 1.372(6) . ?
C1 C2 1.445(6) . ?
C1 C7 1.474(6) . ?
C2 C3 1.422(6) . ?
C3 C4 1.421(6) . ?
C4 C5 1.382(6) . ?
C4 C12 1.485(6) . ?
C5 C6 1.399(6) . ?
C5 H5 0.9300 . ?
C6 H6 0.9300 . ?
C7 C8 1.374(6) . ?
C7 C11 1.405(6) . ?
C8 H8 0.9300 . ?
C9 C10 1.362(7) . ?
C9 H9 0.9300 . ?
C10 C11 1.373(7) . ?
C10 H10 0.9300 . ?
C11 H11 0.9300 . ?
C12 C13 1.389(6) . ?
C12 C16 1.391(7) . ?
C13 H13 0.9300 . ?
C14 C15 1.371(7) . ?
C14 H14 0.9300 . ?
C15 C16 1.389(7) . ?
C15 H15 0.9300 . ?
C16 H16 0.9300 . ?
C17 H17A 0.9600 . ?
C17 H17B 0.9600 . ?
C17 H17C 0.9600 . ?
C18 H18A 0.9600 . ?
C18 H18B 0.9600 . ?
C18 H18C 0.9600 . ?
